data_4105414
loop_
_publ_author_name
'Christian Unkelbach'
'Carsten Strohmann'

_publ_contact_author_address
;
Anorganische Chemie
Technische Universit\"at Dortmund
Otto-Hahn-Strasse
44227 Dortmund
Germany
;
_publ_contact_author_email mail@carsten-strohmann.de
_publ_contact_author_fax '0049 231 755 3807'
_publ_contact_author_name 'Carsten Strohmann'
_publ_contact_author_phone '0049 231 888 3797'
_publ_section_title
;
 Low-Temperature Addition of Organolithiums to Functionalized Vinylsilanes
 under Formation of Secondary \a-Lithiated Alkylsilanes
;
_journal_name_full 'Journal of the American Chemical Society'
_journal_page_first 17044
_journal_page_last 17045
_journal_paper_doi 10.1021/ja9076167
_journal_volume 131
_journal_year 2009
_chemical_formula_sum 'C14 H34 Li N3 Si'
_chemical_formula_weight 279.47
_chemical_name_systematic
;
 ?
;
_space_group_IT_number 2
_symmetry_cell_setting triclinic
_symmetry_space_group_name_Hall '-P 1'
_symmetry_space_group_name_H-M 'P -1'
_atom_sites_solution_hydrogens geom
_atom_sites_solution_primary direct
_atom_sites_solution_secondary difmap
_audit_creation_date 2009-08-20T13:50:07-00:00
_audit_creation_method 'WinGX routine CIF_UPDATE'
_cell_angle_alpha 82.89(4)
_cell_angle_beta 86.29(5)
_cell_angle_gamma 71.87(6)
_cell_formula_units_Z 2
_cell_length_a 8.803(5)
_cell_length_b 9.319(4)
_cell_length_c 12.224(4)
_cell_measurement_reflns_used 2276
_cell_measurement_temperature 193(2)
_cell_measurement_theta_max 25
_cell_measurement_theta_min 2.31
_cell_volume 945.3(8)
_computing_cell_refinement 'Cell in IPDS (Stoe & Cie, 1999)'
_computing_data_collection 'Expose in IPDS (Stoe & Cie, 1999)'
_computing_data_reduction 'Integrate in IPDS (Stoe & Cie, 1999)'
_computing_molecular_graphics 'Schakal99 (Keller, 1999)'
_computing_publication_material 'SHELXL-97 (Sheldrick, 1997)'
_computing_structure_refinement 'SHELXL-97 (Sheldrick, 1997)'
_computing_structure_solution 'SHELXS-97 (Sheldrick, 1997)'
_diffrn_ambient_temperature 193(2)
_diffrn_measured_fraction_theta_full 0.939
_diffrn_measured_fraction_theta_max 0.939
_diffrn_measurement_device_type 'Stoe IPDS'
_diffrn_measurement_method 'phi scans'
_diffrn_radiation_monochromator graphite
_diffrn_radiation_type MoK\a
_diffrn_radiation_wavelength 0.71073
_diffrn_reflns_av_R_equivalents 0.0486
_diffrn_reflns_av_unetI/netI 0.0528
_diffrn_reflns_limit_h_max 10
_diffrn_reflns_limit_h_min -10
_diffrn_reflns_limit_k_max 10
_diffrn_reflns_limit_k_min -11
_diffrn_reflns_limit_l_max 14
_diffrn_reflns_limit_l_min -14
_diffrn_reflns_number 7407
_diffrn_reflns_theta_full 25
_diffrn_reflns_theta_max 25
_diffrn_reflns_theta_min 2.31
_exptl_absorpt_coefficient_mu 0.117
_exptl_absorpt_correction_T_max 0.8426
_exptl_absorpt_correction_T_min 0.5041
_exptl_absorpt_correction_type empirical
_exptl_absorpt_process_details 'FACEIT in IPDS (Stoe & Cie, 1999)'
_exptl_crystal_density_diffrn 0.982
_exptl_crystal_F_000 312
_exptl_crystal_size_max 0.3
_exptl_crystal_size_mid 0.3
_exptl_crystal_size_min 0.1
_refine_diff_density_max 1.074
_refine_diff_density_min -0.224
_refine_diff_density_rms 0.05
_refine_ls_extinction_method none
_refine_ls_goodness_of_fit_ref 1.089
_refine_ls_hydrogen_treatment mixed
_refine_ls_matrix_type full
_refine_ls_number_parameters 183
_refine_ls_number_reflns 3140
_refine_ls_number_restraints 0
_refine_ls_restrained_S_all 1.089
_refine_ls_R_factor_all 0.0808
_refine_ls_R_factor_gt 0.0639
_refine_ls_shift/su_max 0.001
_refine_ls_shift/su_mean 0
_refine_ls_structure_factor_coef Fsqd
_refine_ls_weighting_details 'calc w=1/[\s^2^(Fo^2^)+(0.1308P)^2^+0.0100P] where P=(Fo^2^+2Fc^2^)/3'
_refine_ls_weighting_scheme calc
_refine_ls_wR_factor_gt 0.1867
_refine_ls_wR_factor_ref 0.1983
_reflns_number_gt 2276
_reflns_number_total 3140
_reflns_threshold_expression >2sigma(I)
_cod_data_source_file ja9076167_si_003.cif
_cod_data_source_block ch040408
_cod_original_cell_volume 945.3(7)
_cod_database_code 4105414

loop_
_symmetry_equiv_pos_as_xyz
'x, y, z'
'-x, -y, -z'

loop_
_atom_site_label
_atom_site_type_symbol
_atom_site_fract_x
_atom_site_fract_y
_atom_site_fract_z
_atom_site_U_iso_or_equiv
_atom_site_adp_type
_atom_site_occupancy
_atom_site_symmetry_multiplicity
_atom_site_calc_flag
_atom_site_refinement_flags
C1 C 0.3697(4) 0.6824(4) 0.8023(3) 0.0709(9) Uani 1 1 d .
H1A H 0.3372 0.7816 0.8308 0.106 Uiso 1 1 calc R
H1B H 0.4738 0.6661 0.7638 0.106 Uiso 1 1 calc R
H1C H 0.3776 0.6024 0.8637 0.106 Uiso 1 1 calc R
C2 C 0.2037(5) 0.8418(4) 0.5908(3) 0.0817(11) Uani 1 1 d .
H2A H 0.1289 0.8419 0.5348 0.122 Uiso 1 1 calc R
H2B H 0.3099 0.8303 0.5564 0.122 Uiso 1 1 calc R
H2C H 0.1663 0.9378 0.6238 0.122 Uiso 1 1 calc R
C3 C 0.0382(3) 0.6562(3) 0.7760(2) 0.0470(6) Uani 1 1 d .
H3 H 0.018(3) 0.710(3) 0.847(2) 0.052(7) Uiso 1 1 d .
C4 C -0.1154(4) 0.6861(4) 0.7107(3) 0.0615(8) Uani 1 1 d .
H4A H -0.185 0.6332 0.7539 0.074 Uiso 1 1 calc R
H4B H -0.0849 0.6396 0.6408 0.074 Uiso 1 1 calc R
C5 C -0.2160(6) 0.8569(5) 0.6823(4) 0.1001(14) Uani 1 1 d .
H5A H -0.2208 0.9124 0.7461 0.15 Uiso 1 1 calc R
H5B H -0.3245 0.8629 0.6636 0.15 Uiso 1 1 calc R
H5C H -0.1654 0.9021 0.6193 0.15 Uiso 1 1 calc R
C6 C 0.2956(4) 0.5100(4) 0.6147(2) 0.0610(8) Uani 1 1 d .
H6A H 0.2296 0.5325 0.5485 0.073 Uiso 1 1 calc R
H6B H 0.4059 0.5054 0.5891 0.073 Uiso 1 1 calc R
C7 C 0.3072(4) 0.2554(4) 0.5838(2) 0.0653(8) Uani 1 1 d .
H7A H 0.4025 0.2498 0.5363 0.098 Uiso 1 1 calc R
H7B H 0.2115 0.295 0.5391 0.098 Uiso 1 1 calc R
H7C H 0.3132 0.1538 0.6195 0.098 Uiso 1 1 calc R
C8 C 0.4352(3) 0.2926(4) 0.7426(2) 0.0563(7) Uani 1 1 d .
H8A H 0.4517 0.3745 0.7802 0.068 Uiso 1 1 calc R
H8B H 0.5331 0.2493 0.698 0.068 Uiso 1 1 calc R
C9 C 0.4093(3) 0.1690(3) 0.8289(2) 0.0534(7) Uani 1 1 d .
H9A H 0.3896 0.0882 0.7918 0.064 Uiso 1 1 calc R
H9B H 0.5068 0.123 0.8727 0.064 Uiso 1 1 calc R
C10 C 0.3246(4) 0.2845(4) 0.9987(2) 0.0615(8) Uani 1 1 d .
H10A H 0.2311 0.3389 1.0416 0.092 Uiso 1 1 calc R
H10B H 0.3881 0.3525 0.9731 0.092 Uiso 1 1 calc R
H10C H 0.3901 0.1964 1.0451 0.092 Uiso 1 1 calc R
C11 C 0.1831(3) 0.1249(3) 0.9391(2) 0.0503(6) Uani 1 1 d .
H11A H 0.1171 0.1567 1.0058 0.06 Uiso 1 1 calc R
H11B H 0.2596 0.023 0.9588 0.06 Uiso 1 1 calc R
C12 C 0.0751(3) 0.1164(3) 0.8487(2) 0.0503(6) Uani 1 1 d .
H12A H 0.1423 0.0751 0.7848 0.06 Uiso 1 1 calc R
H12B H 0.014 0.0458 0.8767 0.06 Uiso 1 1 calc R
C13 C -0.1657(4) 0.3155(4) 0.8945(3) 0.0627(8) Uani 1 1 d .
H13A H -0.2248 0.2413 0.9074 0.094 Uiso 1 1 calc R
H13B H -0.2387 0.4151 0.8682 0.094 Uiso 1 1 calc R
H13C H -0.1189 0.3223 0.9636 0.094 Uiso 1 1 calc R
C14 C -0.1088(4) 0.2619(4) 0.7066(3) 0.0653(8) Uani 1 1 d .
H14A H -0.024 0.2376 0.6497 0.098 Uiso 1 1 calc R
H14B H -0.1863 0.3609 0.6843 0.098 Uiso 1 1 calc R
H14C H -0.1629 0.1837 0.7161 0.098 Uiso 1 1 calc R
Li Li 0.1135(5) 0.4087(5) 0.7950(3) 0.0458(9) Uani 1 1 d .
N1 N 0.2986(3) 0.3576(3) 0.66888(17) 0.0496(6) Uani 1 1 d .
N2 N 0.2716(2) 0.2329(2) 0.90304(16) 0.0448(5) Uani 1 1 d .
N3 N -0.0385(3) 0.2674(3) 0.81169(17) 0.0472(5) Uani 1 1 d .
Si Si 0.21542(10) 0.67687(9) 0.70264(6) 0.0535(3) Uani 1 1 d .

loop_
_atom_site_aniso_label
_atom_site_aniso_U_11
_atom_site_aniso_U_22
_atom_site_aniso_U_33
_atom_site_aniso_U_23
_atom_site_aniso_U_13
_atom_site_aniso_U_12
C1 0.074(2) 0.071(2) 0.081(2) -0.0183(18) 0.0001(16) -0.0389(17)
C2 0.119(3) 0.068(2) 0.0649(19) -0.0003(16) 0.021(2) -0.045(2)
C3 0.0596(16) 0.0490(16) 0.0379(12) -0.0031(11) -0.0042(11) -0.0244(12)
C4 0.0738(19) 0.0576(18) 0.0593(16) 0.0000(14) -0.0193(14) -0.0281(15)
C5 0.139(4) 0.073(2) 0.099(3) 0.016(2) -0.049(3) -0.049(3)
C6 0.077(2) 0.068(2) 0.0463(14) -0.0063(13) 0.0140(13) -0.0366(16)
C7 0.082(2) 0.072(2) 0.0508(15) -0.0222(14) 0.0100(14) -0.0330(17)
C8 0.0459(15) 0.0676(19) 0.0618(16) -0.0141(14) 0.0053(12) -0.0254(13)
C9 0.0414(13) 0.0590(17) 0.0601(15) -0.0103(13) -0.0036(11) -0.0142(12)
C10 0.0728(19) 0.068(2) 0.0509(15) -0.0065(14) -0.0151(13) -0.0292(16)
C11 0.0563(15) 0.0447(15) 0.0492(13) 0.0011(11) -0.0019(11) -0.0166(12)
C12 0.0542(15) 0.0455(15) 0.0583(15) -0.0076(12) 0.0023(12) -0.0256(12)
C13 0.0554(17) 0.064(2) 0.0712(18) -0.0081(15) 0.0067(14) -0.0224(15)
C14 0.0641(18) 0.073(2) 0.0688(18) -0.0126(16) -0.0148(14) -0.0316(16)
Li 0.047(2) 0.054(3) 0.042(2) -0.0047(18) 0.0000(16) -0.0242(19)
N1 0.0569(13) 0.0570(14) 0.0419(11) -0.0104(10) 0.0047(9) -0.0268(11)
N2 0.0472(11) 0.0485(13) 0.0422(10) -0.0057(9) -0.0040(9) -0.0190(10)
N3 0.0470(12) 0.0517(14) 0.0498(11) -0.0069(10) -0.0025(9) -0.0240(10)
Si 0.0690(5) 0.0564(5) 0.0450(4) -0.0051(3) 0.0043(3) -0.0347(4)

loop_
_atom_type_symbol
_atom_type_description
_atom_type_scat_dispersion_real
_atom_type_scat_dispersion_imag
_atom_type_scat_source
C C 0.0033 0.0016 'International Tables Vol C Tables 4.2.6.8 and 6.1.1.4'
H H 0 0 'International Tables Vol C Tables 4.2.6.8 and 6.1.1.4'
Li Li -0.0003 0.0001 'International Tables Vol C Tables 4.2.6.8 and 6.1.1.4'
N N 0.0061 0.0033 'International Tables Vol C Tables 4.2.6.8 and 6.1.1.4'
Si Si 0.0817 0.0704 'International Tables Vol C Tables 4.2.6.8 and 6.1.1.4'

loop_
_geom_angle_atom_site_label_1
_geom_angle_atom_site_label_2
_geom_angle_atom_site_label_3
_geom_angle
C4 C3 Si 118.71(19)
C4 C3 Li 98.8(2)
Si C3 Li 96.63(17)
C3 C4 C5 116.4(3)
N1 C6 Si 116.64(18)
N1 C8 C9 112.2(2)
N2 C9 C8 110.5(2)
N2 C11 C12 111.2(2)
N3 C12 C11 112.2(2)
N3 Li N1 115.0(2)
N3 Li N2 85.98(19)
N1 Li N2 87.40(19)
N3 Li C3 126.7(2)
N1 Li C3 101.5(2)
N2 Li C3 135.0(2)
C8 N1 C7 110.0(2)
C8 N1 C6 111.4(2)
C7 N1 C6 109.5(2)
C8 N1 Li 97.44(19)
C7 N1 Li 124.7(2)
C6 N1 Li 103.2(2)
C11 N2 C10 110.6(2)
C11 N2 C9 112.2(2)
C10 N2 C9 110.4(2)
C11 N2 Li 105.17(19)
C10 N2 Li 115.5(2)
C9 N2 Li 102.68(19)
C13 N3 C14 109.6(2)
C13 N3 C12 111.1(2)
C14 N3 C12 110.1(2)
C13 N3 Li 111.2(2)
C14 N3 Li 112.8(2)
C12 N3 Li 101.8(2)
C3 Si C1 110.74(14)
C3 Si C2 120.95(17)
C1 Si C2 105.75(19)
C3 Si C6 107.66(14)
C1 Si C6 111.80(16)
C2 Si C6 99.44(15)

loop_
_geom_bond_atom_site_label_1
_geom_bond_atom_site_label_2
_geom_bond_distance
C1 Si 1.898(4)
C2 Si 1.908(4)
C3 C4 1.547(4)
C3 Si 1.799(3)
C3 Li 2.180(5)
C4 C5 1.570(5)
C6 N1 1.484(4)
C6 Si 1.925(3)
C7 N1 1.478(3)
C8 N1 1.475(4)
C8 C9 1.524(4)
C9 N2 1.479(3)
C10 N2 1.472(3)
C11 N2 1.466(4)
C11 C12 1.529(4)
C12 N3 1.486(4)
C13 N3 1.461(4)
C14 N3 1.474(3)
Li N3 2.135(5)
Li N1 2.152(5)
Li N2 2.156(5)
